data_7241230
loop_
_publ_author_name
'Shen, Jinhui'
'Yu, Aimin'
'Zhang, Lei'
'Meng, Xiangtai'

_publ_section_title
;
 Construction of benzothiophene fused pyrrolidone in water via a
 catalyst-free process and a mechanism study
;
_journal_issue 20
_journal_name_full 'Green Chemistry'
_journal_page_first 6798
_journal_page_last 6803
_journal_paper_doi 10.1039/D0GC01860K
_journal_volume 22
_journal_year 2020
_chemical_formula_moiety 'C22 H21 N O6 S'
_chemical_formula_sum 'C22 H21 N O6 S'
_chemical_formula_weight 427.46
_space_group_crystal_system orthorhombic
_space_group_IT_number 61
_space_group_name_Hall '-P 2ac 2ab'
_space_group_name_H-M_alt 'P b c a'
_atom_sites_solution_hydrogens geom
_atom_sites_solution_primary dual
_audit_creation_date 2019-11-14
_audit_creation_method
;
Olex2 1.2
(compiled 2018.05.29 svn.r3508 for OlexSys, GUI svn.r5506)
;
_audit_update_record
;
2020-05-28 deposited with the CCDC.	2020-09-01 downloaded from the CCDC.
;
_cell_angle_alpha 90
_cell_angle_beta 90
_cell_angle_gamma 90
_cell_formula_units_Z 8
_cell_length_a 9.5153(10)
_cell_length_b 17.8775(17)
_cell_length_c 24.2427(18)
_cell_measurement_reflns_used 2743
_cell_measurement_temperature 296
_cell_measurement_theta_max 31.7670
_cell_measurement_theta_min 2.8160
_cell_volume 4123.9(7)
_computing_cell_refinement 'CrysAlisPro 1.171.39.7e (Rigaku OD, 2015)'
_computing_data_collection 'CrysAlisPro 1.171.39.7e (Rigaku OD, 2015)'
_computing_data_reduction 'CrysAlisPro 1.171.39.7e (Rigaku OD, 2015)'
_computing_molecular_graphics 'Olex2 (Dolomanov et al., 2009)'
_computing_publication_material 'Olex2 (Dolomanov et al., 2009)'
_computing_structure_refinement 'ShelXL (Sheldrick, 2015)'
_computing_structure_solution 'ShelXT (Sheldrick, 2015)'
_diffrn_ambient_temperature 296
_diffrn_detector 'CCD plate'
_diffrn_measured_fraction_theta_full 0.995
_diffrn_measured_fraction_theta_max 0.995
_diffrn_measurement_details
;
List of Runs (angles in degrees, time in seconds):

  # Type    Start    End  Width  t~exp~   \w     \q     \k     \f   Frames
#--------------------------------------------------------------------------
  1  \w    -30.00 117.00   1.00   65.00    --   30.00  54.00-150.00  147
  2  \w      1.00  40.00   1.00   65.00    --   30.00  54.00 -90.00   39
;
_diffrn_measurement_device 'two-circle diffractometer'
_diffrn_measurement_device_type 'XtaLAB Mini (ROW)'
_diffrn_measurement_method '\w scans'
_diffrn_orient_matrix_type 'CrysAlisPro convention (1999,Acta A55,543-557)'
_diffrn_orient_matrix_UB_11 0.0382081000
_diffrn_orient_matrix_UB_12 0.0091141000
_diffrn_orient_matrix_UB_13 0.0242174000
_diffrn_orient_matrix_UB_21 0.0026339000
_diffrn_orient_matrix_UB_22 -0.0384219000
_diffrn_orient_matrix_UB_23 0.0072117000
_diffrn_orient_matrix_UB_31 0.0639088000
_diffrn_orient_matrix_UB_32 -0.0038996000
_diffrn_orient_matrix_UB_33 -0.0147717000
_diffrn_radiation_monochromator graphite
_diffrn_radiation_probe x-ray
_diffrn_radiation_type MoK\a
_diffrn_radiation_wavelength 0.71073
_diffrn_reflns_av_R_equivalents 0.0390
_diffrn_reflns_av_unetI/netI 0.0497
_diffrn_reflns_Laue_measured_fraction_full 0.995
_diffrn_reflns_Laue_measured_fraction_max 0.995
_diffrn_reflns_limit_h_max 11
_diffrn_reflns_limit_h_min -8
_diffrn_reflns_limit_k_max 16
_diffrn_reflns_limit_k_min -21
_diffrn_reflns_limit_l_max 28
_diffrn_reflns_limit_l_min -15
_diffrn_reflns_number 11227
_diffrn_reflns_point_group_measured_fraction_full 0.995
_diffrn_reflns_point_group_measured_fraction_max 0.995
_diffrn_reflns_theta_full 25.010
_diffrn_reflns_theta_max 25.010
_diffrn_reflns_theta_min 2.721
_diffrn_source 'fine-focus sealed X-ray tube'
_diffrn_source_type 'Enhance (Mo) X-ray Source'
_exptl_absorpt_coefficient_mu 0.196
_exptl_absorpt_correction_T_max 1.00000
_exptl_absorpt_correction_T_min 0.61295
_exptl_absorpt_correction_type multi-scan
_exptl_absorpt_process_details
;
CrysAlisPro 1.171.39.7e (Rigaku Oxford Diffraction, 2015)
Empirical absorption correction using spherical harmonics,
 implemented in SCALE3 ABSPACK scaling algorithm.
;
_exptl_crystal_colour 'clear light colourless'
_exptl_crystal_colour_lustre clear
_exptl_crystal_colour_modifier light
_exptl_crystal_colour_primary colourless
_exptl_crystal_density_diffrn 1.377
_exptl_crystal_description block
_exptl_crystal_F_000 1792
_exptl_crystal_size_max 0.3
_exptl_crystal_size_mid 0.2
_exptl_crystal_size_min 0.2
_refine_diff_density_max 0.234
_refine_diff_density_min -0.343
_refine_diff_density_rms 0.056
_refine_ls_extinction_method none
_refine_ls_goodness_of_fit_ref 1.025
_refine_ls_hydrogen_treatment constr
_refine_ls_matrix_type full
_refine_ls_number_parameters 274
_refine_ls_number_reflns 3620
_refine_ls_number_restraints 1
_refine_ls_restrained_S_all 1.026
_refine_ls_R_factor_all 0.0950
_refine_ls_R_factor_gt 0.0491
_refine_ls_shift/su_max 0.000
_refine_ls_shift/su_mean 0.000
_refine_ls_structure_factor_coef Fsqd
_refine_ls_weighting_details 'w=1/[\s^2^(Fo^2^)+(0.0618P)^2^+1.9496P] where P=(Fo^2^+2Fc^2^)/3'
_refine_ls_weighting_scheme calc
_refine_ls_wR_factor_gt 0.1199
_refine_ls_wR_factor_ref 0.1584
_reflns_Friedel_coverage 0.000
_reflns_number_gt 2271
_reflns_number_total 3620
_reflns_threshold_expression 'I > 2\s(I)'
_cod_data_source_file d0gc01860k2.cif
_cod_data_source_block 11
_cod_depositor_comments 'Adding full bibliography for 7241227--7241236.cif.'
_cod_database_code 7241230
_shelx_shelxl_version_number 2018/3
_shelx_space_group_comment
;
The symmetry employed for this shelxl refinement is uniquely defined
by the following loop, which should always be used as a source of
symmetry information in preference to the above space-group names.
They are only intended as comments.
;
_shelx_estimated_absorpt_t_max 0.962
_shelx_estimated_absorpt_t_min 0.943
_reflns_odcompleteness_completeness 99.75
_reflns_odcompleteness_iscentric 1
_reflns_odcompleteness_theta 26.32
_olex2_refinement_description
;
1. Fixed Uiso
 At 1.2 times of:
  All C(H) groups, All C(H,H) groups
 At 1.5 times of:
  All C(H,H,H) groups, All O(H) groups
2. Restrained distances
 C14-C13
 1.4 with sigma of 0.002
3.a Ternary CH refined with riding coordinates:
 C7(H7)
3.b Secondary CH2 refined with riding coordinates:
 C15(H15A,H15B), C13(H13A,H13B)
3.c Aromatic/amide H refined with riding coordinates:
 C11(H11), C5(H5), C17(H17), C4(H4), C2(H2), C21(H21), C19(H19), C20(H20),
 C18(H18)
3.d Idealised Me refined as rotating group:
 C22(H22A,H22B,H22C), C14(H14A,H14B,H14C)
3.e Idealised tetrahedral OH refined as rotating group:
 O3(H3)
;
_olex2_submission_special_instructions 'No special instructions were received'
_oxdiff_exptl_absorpt_empirical_details
;
Empirical correction (ABSPACK) includes:
- Absorption correction using spherical harmonics
- Frame scaling
;
_oxdiff_exptl_absorpt_empirical_full_max 1.269
_oxdiff_exptl_absorpt_empirical_full_min 0.777

loop_
_space_group_symop_operation_xyz
'x, y, z'
'-x+1/2, -y, z+1/2'
'-x, y+1/2, -z+1/2'
'x+1/2, -y+1/2, -z'
'-x, -y, -z'
'x-1/2, y, -z-1/2'
'x, -y-1/2, z-1/2'
'-x-1/2, y-1/2, z'

loop_
_atom_site_label
_atom_site_type_symbol
_atom_site_fract_x
_atom_site_fract_y
_atom_site_fract_z
_atom_site_U_iso_or_equiv
_atom_site_adp_type
_atom_site_occupancy
_atom_site_site_symmetry_order
_atom_site_calc_flag
_atom_site_refinement_flags_posn
_atom_site_refinement_flags_adp
_atom_site_refinement_flags_occupancy
_atom_site_disorder_assembly
_atom_site_disorder_group
S1 S 0.31061(8) 0.43347(4) 0.44306(3) 0.0546(3) Uani 1 1 d . . . . .
O2 O 0.3070(2) 0.36323(11) 0.41448(10) 0.0651(6) Uani 1 1 d . . . . .
O1 O 0.3074(2) 0.43289(13) 0.50204(9) 0.0701(7) Uani 1 1 d . . . . .
O3 O 0.4449(3) 0.62702(11) 0.39985(10) 0.0704(7) Uani 1 1 d . . . . .
H3 H 0.436162 0.633061 0.433205 0.106 Uiso 1 1 calc GR . . . .
O5 O 0.6096(3) 0.38721(13) 0.48460(10) 0.0733(7) Uani 1 1 d . . . . .
N1 N 0.5251(3) 0.48121(15) 0.32523(10) 0.0595(7) Uani 1 1 d . . . . .
O4 O 0.4031(3) 0.57768(15) 0.28534(11) 0.0916(9) Uani 1 1 d . . . . .
O6 O 0.7680(3) 0.31591(18) 0.44110(12) 0.1020(10) Uani 1 1 d . . . . .
C10 C 0.5498(3) 0.45094(17) 0.37724(12) 0.0538(8) Uani 1 1 d . . . . .
C1 C 0.2312(4) 0.55250(18) 0.38918(13) 0.0590(8) Uani 1 1 d . . . . .
C6 C 0.1788(3) 0.49277(18) 0.41817(14) 0.0593(8) Uani 1 1 d . . . . .
C11 C 0.6422(3) 0.39657(19) 0.38771(14) 0.0617(9) Uani 1 1 d . . . . .
H11 H 0.691956 0.376100 0.358333 0.074 Uiso 1 1 calc R . . . .
C16 C 0.5301(3) 0.38867(19) 0.24811(13) 0.0600(8) Uani 1 1 d . . . . .
C7 C 0.4545(3) 0.49096(15) 0.41742(12) 0.0493(7) Uani 1 1 d . . . . .
H7 H 0.509681 0.510422 0.448398 0.059 Uiso 1 1 calc R . . . .
C9 C 0.4369(4) 0.54233(19) 0.32579(14) 0.0621(9) Uani 1 1 d . . . . .
C8 C 0.3893(3) 0.55614(16) 0.38477(12) 0.0543(8) Uani 1 1 d . . . . .
C12 C 0.6688(4) 0.3679(2) 0.44274(16) 0.0648(9) Uani 1 1 d . . . . .
C15 C 0.5946(4) 0.45653(19) 0.27444(13) 0.0689(10) Uani 1 1 d . . . . .
H15A H 0.692281 0.445792 0.282672 0.083 Uiso 1 1 calc R . . . .
H15B H 0.592695 0.497309 0.248064 0.083 Uiso 1 1 calc R . . . .
C5 C 0.0349(4) 0.4828(2) 0.42541(18) 0.0817(11) Uani 1 1 d . . . . .
H5 H -0.000287 0.442345 0.445229 0.098 Uiso 1 1 calc R . . . .
C17 C 0.4310(4) 0.3443(2) 0.27294(16) 0.0820(11) Uani 1 1 d . . . . .
H17 H 0.397871 0.356255 0.307929 0.098 Uiso 1 1 calc R . . . .
C4 C -0.0535(4) 0.5350(3) 0.4021(2) 0.0928(13) Uani 1 1 d . . . . .
H4 H -0.149970 0.529098 0.406454 0.111 Uiso 1 1 calc R . . . .
C2 C 0.1390(4) 0.6039(2) 0.36596(16) 0.0768(11) Uani 1 1 d . . . . .
H2 H 0.174259 0.644019 0.345838 0.092 Uiso 1 1 calc R . . . .
C3 C -0.0045(5) 0.5960(3) 0.37245(18) 0.0870(12) Uani 1 1 d . . . . .
C21 C 0.5744(4) 0.3697(3) 0.19610(16) 0.0900(13) Uani 1 1 d . . . . .
H21 H 0.639270 0.400112 0.178220 0.108 Uiso 1 1 calc R . . . .
C19 C 0.4305(5) 0.2625(3) 0.1944(2) 0.0955(14) Uani 1 1 d . . . . .
H19 H 0.399447 0.219390 0.176726 0.115 Uiso 1 1 calc R . . . .
C20 C 0.5252(6) 0.3070(3) 0.1698(2) 0.1133(17) Uani 1 1 d . . . . .
H20 H 0.557850 0.295175 0.134712 0.136 Uiso 1 1 calc R . . . .
C18 C 0.3795(5) 0.2807(2) 0.2456(2) 0.0976(13) Uani 1 1 d . . . . .
H18 H 0.311108 0.251097 0.262090 0.117 Uiso 1 1 calc R . . . .
C22 C -0.1063(5) 0.6513(3) 0.3478(2) 0.1254(19) Uani 1 1 d . . . . .
H22A H -0.135861 0.634022 0.312123 0.188 Uiso 1 1 calc GR . . . .
H22B H -0.061202 0.699099 0.344058 0.188 Uiso 1 1 calc GR . . . .
H22C H -0.186753 0.656127 0.371426 0.188 Uiso 1 1 calc GR . . . .
C14 C 0.9519(5) 0.2880(3) 0.5028(2) 0.133(2) Uani 1 1 d D . . . .
H14A H 1.005203 0.271337 0.471510 0.200 Uiso 1 1 calc GR . . . .
H14B H 0.976362 0.258565 0.534477 0.200 Uiso 1 1 calc GR . . . .
H14C H 0.972686 0.339684 0.509960 0.200 Uiso 1 1 calc GR . . . .
C13 C 0.8088(4) 0.2801(4) 0.4918(2) 0.146(3) Uani 1 1 d D . . . .
H13A H 0.755381 0.301539 0.522014 0.175 Uiso 1 1 calc R . . . .
H13B H 0.785982 0.227302 0.489728 0.175 Uiso 1 1 calc R . . . .

loop_
_atom_site_aniso_label
_atom_site_aniso_U_11
_atom_site_aniso_U_22
_atom_site_aniso_U_33
_atom_site_aniso_U_23
_atom_site_aniso_U_13
_atom_site_aniso_U_12
S1 0.0599(5) 0.0565(5) 0.0474(5) 0.0043(4) 0.0038(4) -0.0114(4)
O2 0.0763(15) 0.0495(11) 0.0696(15) -0.0025(11) -0.0020(12) -0.0140(11)
O1 0.0751(15) 0.0869(16) 0.0484(13) 0.0085(12) 0.0113(11) -0.0149(13)
O3 0.1007(18) 0.0518(12) 0.0587(14) 0.0039(11) 0.0058(14) -0.0182(12)
O5 0.0884(18) 0.0776(16) 0.0540(14) 0.0054(12) 0.0036(13) 0.0042(13)
N1 0.0688(17) 0.0662(16) 0.0433(15) 0.0010(13) 0.0076(13) -0.0056(14)
O4 0.121(2) 0.1009(19) 0.0527(15) 0.0219(14) 0.0087(15) 0.0179(17)
O6 0.0778(18) 0.141(3) 0.087(2) 0.0369(18) 0.0182(15) 0.0412(19)
C10 0.0592(19) 0.0604(18) 0.0416(17) -0.0031(14) 0.0025(14) -0.0127(16)
C1 0.067(2) 0.0615(19) 0.0483(18) 0.0007(15) 0.0020(16) 0.0005(17)
C6 0.0600(19) 0.0622(19) 0.056(2) -0.0011(16) 0.0038(16) -0.0031(16)
C11 0.0600(19) 0.070(2) 0.055(2) -0.0009(17) 0.0060(16) -0.0021(17)
C16 0.065(2) 0.075(2) 0.0405(17) -0.0009(16) -0.0010(15) 0.0057(17)
C7 0.0583(18) 0.0486(16) 0.0409(16) -0.0031(13) 0.0009(13) -0.0113(14)
C9 0.073(2) 0.067(2) 0.0465(19) 0.0059(16) 0.0035(16) -0.0097(18)
C8 0.071(2) 0.0495(16) 0.0421(17) 0.0046(14) 0.0040(15) -0.0072(15)
C12 0.059(2) 0.070(2) 0.066(2) 0.0073(19) 0.0022(18) -0.0015(18)
C15 0.078(2) 0.082(2) 0.0464(19) 0.0030(18) 0.0180(17) -0.0041(19)
C5 0.066(2) 0.089(3) 0.090(3) 0.001(2) 0.009(2) -0.010(2)
C17 0.100(3) 0.087(3) 0.059(2) -0.011(2) 0.010(2) -0.016(2)
C4 0.062(2) 0.117(3) 0.100(3) -0.018(3) 0.004(2) 0.010(3)
C2 0.089(3) 0.077(2) 0.064(2) 0.0026(19) 0.004(2) 0.016(2)
C3 0.084(3) 0.104(3) 0.073(3) -0.007(2) -0.003(2) 0.026(3)
C21 0.092(3) 0.127(3) 0.051(2) -0.017(2) 0.012(2) -0.016(3)
C19 0.100(3) 0.100(3) 0.086(3) -0.035(3) -0.016(3) 0.007(3)
C20 0.106(4) 0.161(5) 0.073(3) -0.044(3) 0.011(3) -0.006(4)
C18 0.115(3) 0.093(3) 0.085(3) -0.006(3) -0.008(3) -0.021(3)
C22 0.113(4) 0.156(4) 0.107(4) 0.001(4) -0.011(3) 0.069(4)
C14 0.101(4) 0.177(5) 0.122(4) 0.059(4) -0.011(3) -0.001(4)
C13 0.090(4) 0.228(7) 0.121(4) 0.096(5) 0.009(3) 0.043(4)

loop_
_atom_type_symbol
_atom_type_description
_atom_type_scat_dispersion_real
_atom_type_scat_dispersion_imag
_atom_type_scat_source
C C 0.0033 0.0016 'International Tables Vol C Tables 4.2.6.8 and 6.1.1.4'
H H 0.0000 0.0000 'International Tables Vol C Tables 4.2.6.8 and 6.1.1.4'
N N 0.0061 0.0033 'International Tables Vol C Tables 4.2.6.8 and 6.1.1.4'
O O 0.0106 0.0060 'International Tables Vol C Tables 4.2.6.8 and 6.1.1.4'
S S 0.1246 0.1234 'International Tables Vol C Tables 4.2.6.8 and 6.1.1.4'

loop_
_geom_angle_atom_site_label_1
_geom_angle_atom_site_label_2
_geom_angle_atom_site_label_3
_geom_angle
_geom_angle_site_symmetry_1
_geom_angle_site_symmetry_3
_geom_angle_publ_flag
O2 S1 C6 110.28(15) . . ?
O2 S1 C7 110.30(14) . . ?
O1 S1 O2 118.42(14) . . ?
O1 S1 C6 109.52(15) . . ?
O1 S1 C7 111.17(14) . . ?
C6 S1 C7 94.56(14) . . ?
C8 O3 H3 109.5 . . ?
C10 N1 C15 124.6(3) . . ?
C9 N1 C10 113.7(3) . . ?
C9 N1 C15 121.5(3) . . ?
C12 O6 C13 118.6(4) . . ?
N1 C10 C7 107.4(3) . . ?
C11 C10 N1 124.5(3) . . ?
C11 C10 C7 128.1(3) . . ?
C6 C1 C8 115.6(3) . . ?
C6 C1 C2 119.5(3) . . ?
C2 C1 C8 124.9(3) . . ?
C1 C6 S1 112.8(2) . . ?
C1 C6 C5 121.5(3) . . ?
C5 C6 S1 125.7(3) . . ?
C10 C11 H11 118.4 . . ?
C10 C11 C12 123.1(3) . . ?
C12 C11 H11 118.4 . . ?
C17 C16 C15 124.2(3) . . ?
C17 C16 C21 118.1(3) . . ?
C21 C16 C15 117.7(3) . . ?
S1 C7 H7 109.9 . . ?
C10 C7 S1 113.82(19) . . ?
C10 C7 H7 109.9 . . ?
C10 C7 C8 105.6(2) . . ?
C8 C7 S1 107.4(2) . . ?
C8 C7 H7 109.9 . . ?
N1 C9 C8 108.6(3) . . ?
O4 C9 N1 124.6(3) . . ?
O4 C9 C8 126.8(3) . . ?
O3 C8 C1 113.0(3) . . ?
O3 C8 C7 113.1(3) . . ?
O3 C8 C9 106.0(2) . . ?
C1 C8 C7 109.4(2) . . ?
C1 C8 C9 110.9(3) . . ?
C9 C8 C7 103.9(2) . . ?
O5 C12 O6 123.8(3) . . ?
O5 C12 C11 126.0(3) . . ?
O6 C12 C11 110.1(3) . . ?
N1 C15 C16 114.6(3) . . ?
N1 C15 H15A 108.6 . . ?
N1 C15 H15B 108.6 . . ?
C16 C15 H15A 108.6 . . ?
C16 C15 H15B 108.6 . . ?
H15A C15 H15B 107.6 . . ?
C6 C5 H5 121.3 . . ?
C4 C5 C6 117.5(4) . . ?
C4 C5 H5 121.3 . . ?
C16 C17 H17 120.0 . . ?
C16 C17 C18 120.1(4) . . ?
C18 C17 H17 120.0 . . ?
C5 C4 H4 118.6 . . ?
C5 C4 C3 122.7(4) . . ?
C3 C4 H4 118.6 . . ?
C1 C2 H2 119.7 . . ?
C3 C2 C1 120.7(4) . . ?
C3 C2 H2 119.7 . . ?
C4 C3 C22 120.4(4) . . ?
C2 C3 C4 118.1(4) . . ?
C2 C3 C22 121.5(5) . . ?
C16 C21 H21 119.2 . . ?
C16 C21 C20 121.6(4) . . ?
C20 C21 H21 119.2 . . ?
C20 C19 H19 120.0 . . ?
C20 C19 C18 119.9(4) . . ?
C18 C19 H19 120.0 . . ?
C21 C20 H20 119.8 . . ?
C19 C20 C21 120.5(4) . . ?
C19 C20 H20 119.8 . . ?
C17 C18 H18 120.1 . . ?
C19 C18 C17 119.8(4) . . ?
C19 C18 H18 120.1 . . ?
C3 C22 H22A 109.5 . . ?
C3 C22 H22B 109.5 . . ?
C3 C22 H22C 109.5 . . ?
H22A C22 H22B 109.5 . . ?
H22A C22 H22C 109.5 . . ?
H22B C22 H22C 109.5 . . ?
H14A C14 H14B 109.5 . . ?
H14A C14 H14C 109.5 . . ?
H14B C14 H14C 109.5 . . ?
C13 C14 H14A 109.5 . . ?
C13 C14 H14B 109.5 . . ?
C13 C14 H14C 109.5 . . ?
O6 C13 H13A 109.1 . . ?
O6 C13 H13B 109.1 . . ?
C14 C13 O6 112.4(4) . . ?
C14 C13 H13A 109.1 . . ?
C14 C13 H13B 109.1 . . ?
H13A C13 H13B 107.9 . . ?

loop_
_geom_bond_atom_site_label_1
_geom_bond_atom_site_label_2
_geom_bond_distance
_geom_bond_site_symmetry_2
_geom_bond_publ_flag
S1 O2 1.435(2) . ?
S1 O1 1.430(2) . ?
S1 C6 1.750(3) . ?
S1 C7 1.822(3) . ?
O3 H3 0.8200 . ?
O3 C8 1.421(3) . ?
O5 C12 1.211(4) . ?
N1 C10 1.392(4) . ?
N1 C9 1.378(4) . ?
N1 C15 1.466(4) . ?
O4 C9 1.210(4) . ?
O6 C12 1.325(4) . ?
O6 C13 1.440(5) . ?
C10 C11 1.335(4) . ?
C10 C7 1.511(4) . ?
C1 C6 1.372(4) . ?
C1 C8 1.510(5) . ?
C1 C2 1.389(5) . ?
C6 C5 1.392(5) . ?
C11 H11 0.9300 . ?
C11 C12 1.452(5) . ?
C16 C15 1.502(5) . ?
C16 C17 1.372(5) . ?
C16 C21 1.372(5) . ?
C7 H7 0.9800 . ?
C7 C8 1.539(4) . ?
C9 C8 1.520(4) . ?
C15 H15A 0.9700 . ?
C15 H15B 0.9700 . ?
C5 H5 0.9300 . ?
C5 C4 1.378(6) . ?
C17 H17 0.9300 . ?
C17 C18 1.403(5) . ?
C4 H4 0.9300 . ?
C4 C3 1.387(6) . ?
C2 H2 0.9300 . ?
C2 C3 1.382(6) . ?
C3 C22 1.509(6) . ?
C21 H21 0.9300 . ?
C21 C20 1.372(6) . ?
C19 H19 0.9300 . ?
C19 C20 1.341(6) . ?
C19 C18 1.372(6) . ?
C20 H20 0.9300 . ?
C18 H18 0.9300 . ?
C22 H22A 0.9600 . ?
C22 H22B 0.9600 . ?
C22 H22C 0.9600 . ?
C14 H14A 0.9600 . ?
C14 H14B 0.9600 . ?
C14 H14C 0.9600 . ?
C14 C13 1.395(2) . ?
C13 H13A 0.9700 . ?
C13 H13B 0.9700 . ?
